data_7003293
loop_
_publ_author_name
'Brown, Douglas J.'
'Chisholm, Malcolm H.'
'Gallucci, Judith C.'

_publ_section_title
;
 Amidinate--carboxylate complexes of dimolybdenum and ditungsten:
 M2(O2CR)2((NiPr)2CR&#x2032;)2. Preparations, molecular and electronic
 structures and reactions
;
_journal_issue 12
_journal_name_full 'Dalton Transactions'
_journal_page_first 1615
_journal_page_last 1624
_journal_paper_doi 10.1039/b715258b
_journal_year 2008
_chemical_compound_source 'synthesis as described'
_chemical_formula_moiety 'C46 H52 Mo2 N4 O4, C4 H8 O1'
_chemical_formula_sum 'C50 H60 Mo2 N4 O5'
_chemical_formula_weight 988.9
_chemical_name_common Chisholm1390
_chemical_name_systematic
;
?
;
_space_group_IT_number 14
_symmetry_cell_setting monoclinic
_symmetry_Int_Tables_number 14
_symmetry_space_group_name_Hall '-P 2yn'
_symmetry_space_group_name_H-M 'P 1 21/n 1'
_atom_sites_solution_hydrogens geom
_atom_sites_solution_primary direct
_atom_sites_solution_secondary difmap
_audit_conform_dict_location ftp://ftp.iucr.org/pub/cif_core.dic
_audit_conform_dict_name cif_core.dic
_audit_conform_dict_version 2.3
_audit_creation_date 2007-02-03T16:46:50-00:00
_audit_creation_method 'WinGX routine CIF_UPDATE'
_cell_angle_alpha 90
_cell_angle_beta 97.633(4)
_cell_angle_gamma 90
_cell_formula_units_Z 4
_cell_length_a 21.482(2)
_cell_length_b 9.609(1)
_cell_length_c 22.527(3)
_cell_measurement_reflns_used 11211
_cell_measurement_temperature 150(2)
_cell_measurement_theta_max 27.485
_cell_measurement_theta_min 1.018
_cell_measurement_wavelength 0.71073
_cell_volume 4608.8(9)
_computing_cell_refinement 'HKL Scalepack (Otwinowski & Minor 1997)'
_computing_data_collection 'Collect (Nonius BV, 1997-2000)'
_computing_data_reduction 'HKL Denzo and Scalepack (Otwinowski & Minor 1997)'
_computing_molecular_graphics 'Ortep-3 for Windows (Farrugia, 1997)'
_computing_publication_material 'WinGX publication routines (Farrugia, 1999)'
_computing_structure_refinement 'SHELXL-97 (Sheldrick, 1997)'
_computing_structure_solution 'SHELXS-97 (Sheldrick, 1997)'
_diffrn_ambient_temperature 150(2)
_diffrn_detector 'CCD plate'
_diffrn_detector_area_resol_mean 9
_diffrn_measured_fraction_theta_full 0.999
_diffrn_measured_fraction_theta_max 0.999
_diffrn_measurement_device '95mm CCD camera on \k-goniostat'
_diffrn_measurement_device_type 'Nonius KappaCCD'
_diffrn_measurement_method 'one degree phi and omega scans'
_diffrn_orient_matrix_type 'by Nonius Collect from scalepack cell'
_diffrn_orient_matrix_UB_11 -0.346688E-1
_diffrn_orient_matrix_UB_12 -0.546249E-1
_diffrn_orient_matrix_UB_13 -0.232059E-1
_diffrn_orient_matrix_UB_21 0.27157E-1
_diffrn_orient_matrix_UB_22 -0.175401E-1
_diffrn_orient_matrix_UB_23 -0.319967E-1
_diffrn_orient_matrix_UB_31 0.163238E-1
_diffrn_orient_matrix_UB_32 -0.86833E-1
_diffrn_orient_matrix_UB_33 0.210616E-1
_diffrn_radiation_monochromator graphite
_diffrn_radiation_probe x-ray
_diffrn_radiation_type MoK\a
_diffrn_radiation_wavelength 0.71073
_diffrn_reflns_av_R_equivalents 0.083
_diffrn_reflns_limit_h_max 27
_diffrn_reflns_limit_h_min -27
_diffrn_reflns_limit_k_max 12
_diffrn_reflns_limit_k_min -12
_diffrn_reflns_limit_l_max 29
_diffrn_reflns_limit_l_min -29
_diffrn_reflns_number 82643
_diffrn_reflns_theta_full 27.47
_diffrn_reflns_theta_max 27.47
_diffrn_reflns_theta_min 2.33
_diffrn_source 'Enraf Nonius FR590'
_exptl_absorpt_coefficient_mu 0.595
_exptl_absorpt_correction_type none
_exptl_crystal_colour purple
_exptl_crystal_density_diffrn 1.425
_exptl_crystal_density_method 'not measured'
_exptl_crystal_description 'rectangular plate'
_exptl_crystal_F_000 2048
_exptl_crystal_size_max 0.23
_exptl_crystal_size_mid 0.15
_exptl_crystal_size_min 0.08
_refine_diff_density_max 2.085
_refine_diff_density_min -0.598
_refine_diff_density_rms 0.11
_refine_ls_extinction_method none
_refine_ls_goodness_of_fit_ref 1.035
_refine_ls_hydrogen_treatment constr
_refine_ls_matrix_type full
_refine_ls_number_parameters 560
_refine_ls_number_reflns 10574
_refine_ls_number_restraints 0
_refine_ls_restrained_S_all 1.035
_refine_ls_R_factor_all 0.0968
_refine_ls_R_factor_gt 0.0528
_refine_ls_shift/su_max 0.031
_refine_ls_shift/su_mean 0
_refine_ls_structure_factor_coef Fsqd
_refine_ls_weighting_details 'w=1/[\s^2^(Fo^2^)+(0.0674P)^2^+0.0000P] where P=(Fo^2^+2Fc^2^)/3'
_refine_ls_weighting_scheme calc
_refine_ls_wR_factor_gt 0.1141
_refine_ls_wR_factor_ref 0.1287
_reflns_number_gt 6867
_reflns_number_total 10574
_reflns_threshold_expression >2sigma(I)
_cod_data_source_file b715258b.txt
_cod_data_source_block Chisholm1390
_cod_original_sg_symbol_H-M P21/n
_cod_database_code 7003293

loop_
_symmetry_equiv_pos_as_xyz
'x, y, z'
'-x+1/2, y+1/2, -z+1/2'
'-x, -y, -z'
'x-1/2, -y-1/2, z-1/2'

loop_
_atom_site_label
_atom_site_type_symbol
_atom_site_fract_x
_atom_site_fract_y
_atom_site_fract_z
_atom_site_U_iso_or_equiv
_atom_site_adp_type
_atom_site_occupancy
_atom_site_symmetry_multiplicity
_atom_site_calc_flag
_atom_site_refinement_flags
_atom_site_disorder_assembly
_atom_site_disorder_group
Mo1 Mo 0.242263(15) 0.29898(3) 0.030868(14) 0.02343(10) Uani 1 1 d . . .
Mo2 Mo 0.211675(14) 0.12650(3) 0.078945(14) 0.02294(10) Uani 1 1 d . . .
O1 O 0.19427(11) 0.2215(3) -0.05057(11) 0.0262(6) Uani 1 1 d . . .
O2 O 0.16527(11) 0.0395(3) -0.00010(11) 0.0256(6) Uani 1 1 d . . .
O3 O 0.31974(11) 0.1854(3) 0.00883(11) 0.0244(6) Uani 1 1 d . . .
O4 O 0.29027(11) 0.0094(3) 0.06219(10) 0.0245(6) Uani 1 1 d . . .
N1 N 0.29493(15) 0.4582(3) 0.08383(14) 0.0302(8) Uani 1 1 d . . .
N2 N 0.19497(15) 0.4870(3) 0.05180(15) 0.0313(8) Uani 1 1 d . . .
N3 N 0.22369(14) 0.1638(3) 0.17429(14) 0.0275(7) Uani 1 1 d . . .
N4 N 0.12922(14) 0.1585(3) 0.12272(14) 0.0274(7) Uani 1 1 d . . .
C1 C 0.0066(2) 0.2637(6) -0.22811(19) 0.0483(13) Uani 1 1 d . . .
H1 H -0.0231 0.3133 -0.2552 0.058 Uiso 1 1 calc R . .
C2 C 0.0391(2) 0.3326(5) -0.1778(2) 0.0468(12) Uani 1 1 d . . .
H2 H 0.0314 0.4285 -0.1714 0.056 Uiso 1 1 calc R . .
C3 C 0.0174(2) 0.1286(6) -0.23771(18) 0.0462(13) Uani 1 1 d . . .
H3 H -0.0046 0.0843 -0.272 0.055 Uiso 1 1 calc R . .
C4 C 0.08138(18) 0.2623(5) -0.13854(18) 0.0353(10) Uani 1 1 d . . .
H4 H 0.1029 0.3104 -0.1051 0.042 Uiso 1 1 calc R . .
C5 C 0.06078(18) 0.0501(5) -0.19799(18) 0.0377(11) Uani 1 1 d . . .
C6 C 0.09412(17) 0.1184(4) -0.14631(17) 0.0318(10) Uani 1 1 d . . .
C7 C 0.0710(2) -0.0895(5) -0.20786(18) 0.0432(12) Uani 1 1 d . . .
H7 H 0.0487 -0.1329 -0.2422 0.052 Uiso 1 1 calc R . .
C8 C 0.13598(16) 0.0380(4) -0.10587(16) 0.0282(9) Uani 1 1 d . . .
C9 C 0.11296(19) -0.1690(5) -0.16909(18) 0.0364(10) Uani 1 1 d . . .
C10 C 0.14627(18) -0.1046(4) -0.11657(17) 0.0317(10) Uani 1 1 d . . .
C11 C 0.1244(2) -0.3124(5) -0.1803(2) 0.0456(12) Uani 1 1 d . . .
H11 H 0.1021 -0.3561 -0.2145 0.055 Uiso 1 1 calc R . .
C12 C 0.19004(19) -0.1879(4) -0.07914(18) 0.0351(10) Uani 1 1 d . . .
H12 H 0.213 -0.1475 -0.0444 0.042 Uiso 1 1 calc R . .
C13 C 0.1662(2) -0.3871(5) -0.1432(2) 0.0489(12) Uani 1 1 d . . .
H13 H 0.1732 -0.4823 -0.1516 0.059 Uiso 1 1 calc R . .
C14 C 0.1997(2) -0.3245(5) -0.0920(2) 0.0442(12) Uani 1 1 d . . .
H14 H 0.2292 -0.3778 -0.0662 0.053 Uiso 1 1 calc R . .
C15 C 0.16684(16) 0.1044(4) -0.04927(16) 0.0265(9) Uani 1 1 d . . .
C16 C 0.3792(2) -0.1078(5) -0.17700(19) 0.0432(11) Uani 1 1 d . . .
H16 H 0.3795 -0.1265 -0.2184 0.052 Uiso 1 1 calc R . .
C17 C 0.3301(2) -0.0297(5) -0.15809(19) 0.0419(11) Uani 1 1 d . . .
H17 H 0.2972 0.0036 -0.187 0.05 Uiso 1 1 calc R . .
C18 C 0.4256(2) -0.1558(5) -0.13657(19) 0.0390(11) Uani 1 1 d . . .
H18 H 0.4587 -0.2078 -0.15 0.047 Uiso 1 1 calc R . .
C19 C 0.32878(18) -0.0007(4) -0.09891(17) 0.0336(10) Uani 1 1 d . . .
H19 H 0.2953 0.0527 -0.0871 0.04 Uiso 1 1 calc R . .
C20 C 0.42683(18) -0.1310(4) -0.07424(17) 0.0313(9) Uani 1 1 d . . .
C21 C 0.37728(17) -0.0502(4) -0.05478(17) 0.0282(9) Uani 1 1 d . . .
C22 C 0.47412(19) -0.1851(4) -0.03174(19) 0.0333(10) Uani 1 1 d . . .
H22 H 0.5072 -0.2374 -0.045 0.04 Uiso 1 1 calc R . .
C23 C 0.37737(17) -0.0283(4) 0.00722(17) 0.0261(9) Uani 1 1 d . . .
C24 C 0.47402(18) -0.1646(4) 0.02919(19) 0.0322(10) Uani 1 1 d . . .
C25 C 0.42453(17) -0.0865(4) 0.05008(17) 0.0271(9) Uani 1 1 d . . .
C26 C 0.52287(19) -0.2191(4) 0.0723(2) 0.0388(10) Uani 1 1 d . . .
H26 H 0.5565 -0.269 0.0588 0.047 Uiso 1 1 calc R . .
C27 C 0.42573(18) -0.0690(4) 0.11281(18) 0.0337(10) Uani 1 1 d . . .
H27 H 0.393 -0.0184 0.1275 0.04 Uiso 1 1 calc R . .
C28 C 0.52220(19) -0.2011(4) 0.13182(19) 0.0400(11) Uani 1 1 d . . .
H28 H 0.5545 -0.2403 0.1597 0.048 Uiso 1 1 calc R . .
C29 C 0.4732(2) -0.1238(4) 0.15238(19) 0.0422(11) Uani 1 1 d . . .
H29 H 0.4733 -0.1098 0.1941 0.051 Uiso 1 1 calc R . .
C30 C 0.32691(17) 0.0594(4) 0.02740(16) 0.0267(9) Uani 1 1 d . . .
C31 C 0.06774(19) -0.0567(4) 0.1062(2) 0.0414(11) Uani 1 1 d . . .
H31A H 0.0914 -0.0804 0.0732 0.062 Uiso 1 1 calc R . .
H31B H 0.0251 -0.0944 0.0978 0.062 Uiso 1 1 calc R . .
H31C H 0.0888 -0.0968 0.1436 0.062 Uiso 1 1 calc R . .
C32 C 0.02749(19) 0.1654(5) 0.0581(2) 0.0444(12) Uani 1 1 d . . .
H32A H 0.0262 0.2666 0.0632 0.067 Uiso 1 1 calc R . .
H32B H -0.0154 0.1282 0.053 0.067 Uiso 1 1 calc R . .
H32C H 0.0475 0.1433 0.0226 0.067 Uiso 1 1 calc R . .
C33 C 0.06459(18) 0.1010(4) 0.11234(19) 0.0356(10) Uani 1 1 d . . .
H33 H 0.0432 0.1231 0.148 0.043 Uiso 1 1 calc R . .
C34 C 0.33195(18) 0.1175(4) 0.21353(17) 0.0377(10) Uani 1 1 d . . .
H34A H 0.3249 0.0183 0.205 0.057 Uiso 1 1 calc R . .
H34B H 0.3638 0.1282 0.2486 0.057 Uiso 1 1 calc R . .
H34C H 0.3465 0.1627 0.1789 0.057 Uiso 1 1 calc R . .
C35 C 0.2799(2) 0.3380(4) 0.2400(2) 0.0462(12) Uani 1 1 d . . .
H35A H 0.2899 0.387 0.2043 0.069 Uiso 1 1 calc R . .
H35B H 0.3145 0.3499 0.2726 0.069 Uiso 1 1 calc R . .
H35C H 0.2412 0.3763 0.2521 0.069 Uiso 1 1 calc R . .
C36 C 0.27084(18) 0.1846(4) 0.22602(16) 0.0304(9) Uani 1 1 d . . .
H36 H 0.2565 0.1374 0.2614 0.036 Uiso 1 1 calc R . .
C37 C 0.16264(19) 0.1623(4) 0.17679(18) 0.0308(9) Uani 1 1 d . . .
C38 C 0.1330(2) 0.1643(5) 0.23442(18) 0.0397(11) Uani 1 1 d . . .
H38A H 0.1003 0.2361 0.2317 0.06 Uiso 1 1 calc R . .
H38B H 0.1652 0.1849 0.2683 0.06 Uiso 1 1 calc R . .
H38C H 0.1142 0.0732 0.2404 0.06 Uiso 1 1 calc R . .
C39 C 0.09109(18) 0.4960(5) -0.00659(19) 0.0447(12) Uani 1 1 d . . .
H39A H 0.1101 0.5097 -0.0433 0.067 Uiso 1 1 calc R . .
H39B H 0.0502 0.5427 -0.0105 0.067 Uiso 1 1 calc R . .
H39C H 0.0854 0.3962 0 0.067 Uiso 1 1 calc R . .
C40 C 0.1050(2) 0.5434(5) 0.1050(2) 0.0547(13) Uani 1 1 d . . .
H40A H 0.0997 0.4448 0.1144 0.082 Uiso 1 1 calc R . .
H40B H 0.0641 0.5899 0.1009 0.082 Uiso 1 1 calc R . .
H40C H 0.1333 0.5872 0.1374 0.082 Uiso 1 1 calc R . .
C41 C 0.13325(19) 0.5563(4) 0.04559(19) 0.0380(10) Uani 1 1 d . . .
H41 H 0.1395 0.6573 0.0375 0.046 Uiso 1 1 calc R . .
C42 C 0.3789(2) 0.5324(5) 0.02681(19) 0.0470(12) Uani 1 1 d . . .
H42A H 0.371 0.4491 0.0019 0.071 Uiso 1 1 calc R . .
H42B H 0.4237 0.5561 0.0306 0.071 Uiso 1 1 calc R . .
H42C H 0.354 0.6102 0.0082 0.071 Uiso 1 1 calc R . .
C43 C 0.40328(19) 0.3960(5) 0.12095(19) 0.0411(11) Uani 1 1 d . . .
H43A H 0.3924 0.3823 0.1614 0.062 Uiso 1 1 calc R . .
H43B H 0.447 0.4274 0.1234 0.062 Uiso 1 1 calc R . .
H43C H 0.3983 0.308 0.0988 0.062 Uiso 1 1 calc R . .
C44 C 0.36044(18) 0.5044(5) 0.08882(17) 0.0367(10) Uani 1 1 d . . .
H44 H 0.3649 0.5927 0.1125 0.044 Uiso 1 1 calc R . .
C45 C 0.2470(2) 0.5485(4) 0.07590(17) 0.0338(10) Uani 1 1 d . . .
C46 C 0.2527(2) 0.6992(4) 0.0930(2) 0.0434(11) Uani 1 1 d . . .
H46A H 0.2527 0.756 0.0569 0.065 Uiso 1 1 calc R . .
H46B H 0.292 0.7142 0.1197 0.065 Uiso 1 1 calc R . .
H46C H 0.2171 0.726 0.1136 0.065 Uiso 1 1 calc R . .
O5 O 0.2328(2) -0.0439(5) -0.27853(17) 0.0919(14) Uani 1 1 d . . .
C48 C 0.2177(3) -0.1658(6) -0.3119(2) 0.0669(16) Uani 1 1 d . . .
H48A H 0.1889 -0.2252 -0.2922 0.08 Uiso 1 1 calc R . .
H48B H 0.2561 -0.2197 -0.3163 0.08 Uiso 1 1 calc R . .
C49 C 0.1864(2) -0.1170(5) -0.3721(2) 0.0455(12) Uani 1 1 d . . .
H49A H 0.1576 -0.1885 -0.3918 0.055 Uiso 1 1 calc R . .
H49B H 0.2178 -0.0924 -0.3989 0.055 Uiso 1 1 calc R . .
C50 C 0.1507(2) 0.0109(5) -0.3553(2) 0.0569(13) Uani 1 1 d . . .
H50A H 0.1475 0.0816 -0.3875 0.068 Uiso 1 1 calc R . .
H50B H 0.108 -0.0142 -0.3471 0.068 Uiso 1 1 calc R . .
C51 C 0.1904(3) 0.0629(6) -0.2994(2) 0.0640(16) Uani 1 1 d . . .
H51A H 0.2138 0.1474 -0.3085 0.077 Uiso 1 1 calc R . .
H51B H 0.1635 0.0866 -0.2685 0.077 Uiso 1 1 calc R . .

loop_
_atom_site_aniso_label
_atom_site_aniso_U_11
_atom_site_aniso_U_22
_atom_site_aniso_U_33
_atom_site_aniso_U_23
_atom_site_aniso_U_13
_atom_site_aniso_U_12
Mo1 0.02310(18) 0.02312(19) 0.02393(18) 0.00121(14) 0.00266(13) -0.00075(14)
Mo2 0.02220(18) 0.02401(19) 0.02282(18) 0.00061(14) 0.00378(13) -0.00099(14)
O1 0.0239(14) 0.0272(15) 0.0270(14) 0.0023(12) 0.0015(11) -0.0033(12)
O2 0.0223(13) 0.0302(15) 0.0248(14) 0.0008(12) 0.0047(11) -0.0009(12)
O3 0.0198(13) 0.0253(15) 0.0274(14) 0.0020(12) 0.0001(11) 0.0003(11)
O4 0.0254(14) 0.0245(14) 0.0244(13) 0.0029(11) 0.0068(11) -0.0001(11)
N1 0.0307(18) 0.0268(19) 0.0328(18) 0.0000(15) 0.0028(15) -0.0016(15)
N2 0.0337(19) 0.0218(18) 0.041(2) -0.0005(16) 0.0159(16) 0.0012(15)
N3 0.0232(17) 0.0319(19) 0.0283(18) -0.0018(14) 0.0068(14) 0.0032(14)
N4 0.0216(17) 0.0324(19) 0.0286(18) 0.0012(15) 0.0047(14) 0.0015(14)
C1 0.025(2) 0.084(4) 0.035(3) 0.025(3) 0.001(2) 0.000(3)
C2 0.034(3) 0.060(3) 0.048(3) 0.018(2) 0.010(2) 0.001(2)
C3 0.030(2) 0.084(4) 0.024(2) 0.008(2) -0.0016(18) -0.006(3)
C4 0.024(2) 0.045(3) 0.036(2) 0.008(2) 0.0014(18) -0.004(2)
C5 0.026(2) 0.061(3) 0.026(2) 0.001(2) 0.0068(18) -0.009(2)
C6 0.021(2) 0.048(3) 0.027(2) 0.006(2) 0.0072(17) -0.0097(19)
C7 0.032(2) 0.073(4) 0.026(2) -0.009(2) 0.0076(19) -0.015(2)
C8 0.0205(19) 0.040(3) 0.025(2) 0.0013(18) 0.0046(16) -0.0072(18)
C9 0.031(2) 0.051(3) 0.029(2) -0.011(2) 0.0105(19) -0.013(2)
C10 0.027(2) 0.039(3) 0.032(2) -0.0042(19) 0.0115(18) -0.0070(19)
C11 0.043(3) 0.054(3) 0.043(3) -0.022(2) 0.014(2) -0.015(2)
C12 0.034(2) 0.039(3) 0.034(2) -0.004(2) 0.0066(19) -0.002(2)
C13 0.055(3) 0.041(3) 0.055(3) -0.011(2) 0.021(3) -0.008(2)
C14 0.046(3) 0.039(3) 0.049(3) -0.002(2) 0.015(2) -0.005(2)
C15 0.0163(19) 0.037(2) 0.026(2) -0.0022(18) 0.0017(16) 0.0046(18)
C16 0.053(3) 0.049(3) 0.029(2) -0.008(2) 0.012(2) -0.005(2)
C17 0.039(2) 0.048(3) 0.036(2) 0.002(2) -0.003(2) 0.000(2)
C18 0.043(3) 0.040(3) 0.036(2) -0.004(2) 0.015(2) 0.002(2)
C19 0.030(2) 0.041(3) 0.032(2) 0.000(2) 0.0076(18) 0.003(2)
C20 0.034(2) 0.029(2) 0.032(2) 0.0023(18) 0.0078(18) -0.0040(19)
C21 0.028(2) 0.027(2) 0.030(2) -0.0023(18) 0.0050(17) -0.0060(18)
C22 0.030(2) 0.028(2) 0.045(3) 0.000(2) 0.015(2) 0.0034(19)
C23 0.025(2) 0.022(2) 0.031(2) 0.0009(17) 0.0041(17) -0.0013(17)
C24 0.024(2) 0.033(2) 0.040(2) 0.0016(19) 0.0060(18) -0.0039(18)
C25 0.024(2) 0.026(2) 0.032(2) 0.0001(17) 0.0067(17) -0.0024(17)
C26 0.031(2) 0.034(3) 0.051(3) 0.006(2) 0.007(2) 0.006(2)
C27 0.030(2) 0.038(2) 0.033(2) 0.001(2) 0.0055(18) 0.0073(19)
C28 0.033(2) 0.048(3) 0.039(3) 0.011(2) 0.002(2) 0.009(2)
C29 0.045(3) 0.048(3) 0.032(2) 0.005(2) 0.002(2) 0.004(2)
C30 0.023(2) 0.033(2) 0.0230(19) -0.0046(18) -0.0004(16) -0.0009(18)
C31 0.034(2) 0.046(3) 0.046(3) 0.001(2) 0.011(2) -0.009(2)
C32 0.025(2) 0.057(3) 0.050(3) 0.011(2) 0.000(2) 0.002(2)
C33 0.026(2) 0.045(3) 0.038(2) -0.003(2) 0.0101(18) -0.0007(19)
C34 0.033(2) 0.053(3) 0.027(2) 0.000(2) 0.0017(18) 0.001(2)
C35 0.059(3) 0.043(3) 0.037(3) -0.011(2) 0.009(2) -0.013(2)
C36 0.036(2) 0.038(2) 0.0181(19) -0.0035(17) 0.0074(17) -0.0029(19)
C37 0.035(2) 0.027(2) 0.031(2) 0.0037(18) 0.0093(19) -0.0012(18)
C38 0.038(3) 0.049(3) 0.035(2) 0.004(2) 0.014(2) 0.009(2)
C39 0.031(2) 0.054(3) 0.051(3) 0.012(2) 0.009(2) 0.012(2)
C40 0.058(3) 0.058(3) 0.054(3) 0.002(3) 0.027(3) 0.008(3)
C41 0.043(3) 0.029(2) 0.042(3) 0.005(2) 0.008(2) 0.009(2)
C42 0.045(3) 0.057(3) 0.038(3) 0.008(2) 0.004(2) -0.016(2)
C43 0.033(2) 0.054(3) 0.036(2) 0.003(2) 0.0034(19) -0.010(2)
C44 0.038(2) 0.042(3) 0.029(2) -0.003(2) 0.0002(19) -0.013(2)
C45 0.046(3) 0.026(2) 0.030(2) 0.0011(18) 0.006(2) -0.005(2)
C46 0.060(3) 0.024(2) 0.044(3) -0.001(2) -0.002(2) 0.003(2)
O5 0.119(4) 0.091(3) 0.052(2) 0.003(2) -0.036(2) -0.041(3)
C48 0.065(4) 0.073(4) 0.057(3) 0.015(3) -0.011(3) -0.024(3)
C49 0.045(3) 0.049(3) 0.041(3) -0.007(2) 0.000(2) -0.007(2)
C50 0.060(3) 0.060(3) 0.049(3) -0.007(3) 0.001(3) 0.002(3)
C51 0.067(4) 0.084(4) 0.044(3) -0.021(3) 0.019(3) -0.021(3)

loop_
_atom_type_symbol
_atom_type_description
_atom_type_scat_dispersion_real
_atom_type_scat_dispersion_imag
_atom_type_scat_source
C C 0.0033 0.0016 'International Tables Vol C Tables 4.2.6.8 and 6.1.1.4'
H H 0 0 'International Tables Vol C Tables 4.2.6.8 and 6.1.1.4'
Mo Mo -1.6832 0.6857 'International Tables Vol C Tables 4.2.6.8 and 6.1.1.4'
N N 0.0061 0.0033 'International Tables Vol C Tables 4.2.6.8 and 6.1.1.4'
O O 0.0106 0.006 'International Tables Vol C Tables 4.2.6.8 and 6.1.1.4'

loop_
_geom_angle_atom_site_label_1
_geom_angle_atom_site_label_2
_geom_angle_atom_site_label_3
_geom_angle
_geom_angle_site_symmetry_1
_geom_angle_site_symmetry_3
_geom_angle_publ_flag
O3 Mo1 O1 85.55(9) . . ?
O3 Mo1 Mo2 91.35(7) . . ?
O1 Mo1 Mo2 91.11(7) . . ?
O3 Mo1 N2 153.76(11) . . ?
O1 Mo1 N2 107.16(11) . . ?
Mo2 Mo1 N2 110.77(8) . . ?
O3 Mo1 N1 97.17(11) . . ?
O1 Mo1 N1 152.26(11) . . ?
Mo2 Mo1 N1 116.32(8) . . ?
N2 Mo1 N1 60.92(12) . . ?
O3 Mo1 C45 125.39(11) . . ?
O1 Mo1 C45 130.68(11) . . ?
Mo2 Mo1 C45 121.17(8) . . ?
N2 Mo1 C45 30.34(12) . . ?
N1 Mo1 C45 30.98(12) . . ?
O2 Mo2 O4 86.37(9) . . ?
O2 Mo2 Mo1 91.29(7) . . ?
O4 Mo2 Mo1 90.91(7) . . ?
O2 Mo2 N3 153.13(10) . . ?
O4 Mo2 N3 105.93(10) . . ?
Mo1 Mo2 N3 111.86(8) . . ?
O2 Mo2 N4 96.79(10) . . ?
O4 Mo2 N4 152.11(11) . . ?
Mo1 Mo2 N4 116.62(8) . . ?
N3 Mo2 N4 61.27(11) . . ?
O2 Mo2 C37 125.10(11) . . ?
O4 Mo2 C37 130.59(11) . . ?
Mo1 Mo2 C37 121.14(9) . . ?
N3 Mo2 C37 30.61(11) . . ?
N4 Mo2 C37 30.87(12) . . ?
C15 O1 Mo1 117.7(2) . . ?
C15 O2 Mo2 118.6(2) . . ?
C30 O3 Mo1 118.5(2) . . ?
C30 O4 Mo2 118.9(2) . . ?
C45 N1 C44 121.8(3) . . ?
C45 N1 Mo1 92.8(2) . . ?
C44 N1 Mo1 133.0(3) . . ?
C45 N2 C41 122.7(3) . . ?
C45 N2 Mo1 93.9(2) . . ?
C41 N2 Mo1 143.3(3) . . ?
C37 N3 C36 123.9(3) . . ?
C37 N3 Mo2 93.0(2) . . ?
C36 N3 Mo2 143.1(2) . . ?
C37 N4 C33 122.3(3) . . ?
C37 N4 Mo2 92.7(2) . . ?
C33 N4 Mo2 133.0(2) . . ?
C3 C1 C2 120.3(4) . . ?
C3 C1 H1 119.8 . . ?
C2 C1 H1 119.8 . . ?
C4 C2 C1 120.3(5) . . ?
C4 C2 H2 119.8 . . ?
C1 C2 H2 119.8 . . ?
C1 C3 C5 121.7(4) . . ?
C1 C3 H3 119.1 . . ?
C5 C3 H3 119.1 . . ?
C2 C4 C6 121.7(4) . . ?
C2 C4 H4 119.2 . . ?
C6 C4 H4 119.2 . . ?
C7 C5 C3 121.3(4) . . ?
C7 C5 C6 120.0(4) . . ?
C3 C5 C6 118.7(4) . . ?
C8 C6 C4 124.4(4) . . ?
C8 C6 C5 118.3(4) . . ?
C4 C6 C5 117.3(4) . . ?
C5 C7 C9 122.2(4) . . ?
C5 C7 H7 118.9 . . ?
C9 C7 H7 118.9 . . ?
C10 C8 C6 121.2(4) . . ?
C10 C8 C15 119.8(3) . . ?
C6 C8 C15 118.9(4) . . ?
C7 C9 C11 121.9(4) . . ?
C7 C9 C10 119.3(4) . . ?
C11 C9 C10 118.8(4) . . ?
C8 C10 C12 123.3(4) . . ?
C8 C10 C9 119.0(4) . . ?
C12 C10 C9 117.6(4) . . ?
C13 C11 C9 121.3(4) . . ?
C13 C11 H11 119.4 . . ?
C9 C11 H11 119.4 . . ?
C14 C12 C10 121.4(4) . . ?
C14 C12 H12 119.3 . . ?
C10 C12 H12 119.3 . . ?
C11 C13 C14 120.4(4) . . ?
C11 C13 H13 119.8 . . ?
C14 C13 H13 119.8 . . ?
C12 C14 C13 120.5(5) . . ?
C12 C14 H14 119.8 . . ?
C13 C14 H14 119.8 . . ?
O1 C15 O2 121.2(3) . . ?
O1 C15 C8 120.7(3) . . ?
O2 C15 C8 118.0(3) . . ?
C18 C16 C17 119.9(4) . . ?
C18 C16 H16 120.1 . . ?
C17 C16 H16 120.1 . . ?
C19 C17 C16 121.2(4) . . ?
C19 C17 H17 119.4 . . ?
C16 C17 H17 119.4 . . ?
C16 C18 C20 121.9(4) . . ?
C16 C18 H18 119 . . ?
C20 C18 H18 119 . . ?
C17 C19 C21 120.4(4) . . ?
C17 C19 H19 119.8 . . ?
C21 C19 H19 119.8 . . ?
C22 C20 C18 122.0(4) . . ?
C22 C20 C21 119.5(4) . . ?
C18 C20 C21 118.4(4) . . ?
C23 C21 C19 123.1(3) . . ?
C23 C21 C20 118.7(3) . . ?
C19 C21 C20 118.2(3) . . ?
C24 C22 C20 121.8(4) . . ?
C24 C22 H22 119.1 . . ?
C20 C22 H22 119.1 . . ?
C21 C23 C25 121.4(3) . . ?
C21 C23 C30 118.7(3) . . ?
C25 C23 C30 119.9(3) . . ?
C22 C24 C25 119.9(4) . . ?
C22 C24 C26 121.5(4) . . ?
C25 C24 C26 118.6(4) . . ?
C23 C25 C27 123.2(3) . . ?
C23 C25 C24 118.5(3) . . ?
C27 C25 C24 118.2(4) . . ?
C28 C26 C24 121.5(4) . . ?
C28 C26 H26 119.3 . . ?
C24 C26 H26 119.3 . . ?
C29 C27 C25 121.1(4) . . ?
C29 C27 H27 119.4 . . ?
C25 C27 H27 119.4 . . ?
C26 C28 C29 119.8(4) . . ?
C26 C28 H28 120.1 . . ?
C29 C28 H28 120.1 . . ?
C27 C29 C28 120.7(4) . . ?
C27 C29 H29 119.6 . . ?
C28 C29 H29 119.6 . . ?
O4 C30 O3 119.9(3) . . ?
O4 C30 C23 120.5(3) . . ?
O3 C30 C23 119.6(3) . . ?
C33 C31 H31A 109.5 . . ?
C33 C31 H31B 109.5 . . ?
H31A C31 H31B 109.5 . . ?
C33 C31 H31C 109.5 . . ?
H31A C31 H31C 109.5 . . ?
H31B C31 H31C 109.5 . . ?
C33 C32 H32A 109.5 . . ?
C33 C32 H32B 109.5 . . ?
H32A C32 H32B 109.5 . . ?
C33 C32 H32C 109.5 . . ?
H32A C32 H32C 109.5 . . ?
H32B C32 H32C 109.5 . . ?
N4 C33 C32 111.1(3) . . ?
N4 C33 C31 109.4(3) . . ?
C32 C33 C31 111.1(4) . . ?
N4 C33 H33 108.4 . . ?
C32 C33 H33 108.4 . . ?
C31 C33 H33 108.4 . . ?
C36 C34 H34A 109.5 . . ?
C36 C34 H34B 109.5 . . ?
H34A C34 H34B 109.5 . . ?
C36 C34 H34C 109.5 . . ?
H34A C34 H34C 109.5 . . ?
H34B C34 H34C 109.5 . . ?
C36 C35 H35A 109.5 . . ?
C36 C35 H35B 109.5 . . ?
H35A C35 H35B 109.5 . . ?
C36 C35 H35C 109.5 . . ?
H35A C35 H35C 109.5 . . ?
H35B C35 H35C 109.5 . . ?
N3 C36 C35 110.9(3) . . ?
N3 C36 C34 108.7(3) . . ?
C35 C36 C34 111.1(3) . . ?
N3 C36 H36 108.7 . . ?
C35 C36 H36 108.7 . . ?
C34 C36 H36 108.7 . . ?
N3 C37 N4 112.3(3) . . ?
N3 C37 C38 124.6(4) . . ?
N4 C37 C38 123.1(4) . . ?
N3 C37 Mo2 56.38(19) . . ?
N4 C37 Mo2 56.47(19) . . ?
C38 C37 Mo2 173.0(3) . . ?
C37 C38 H38A 109.5 . . ?
C37 C38 H38B 109.5 . . ?
H38A C38 H38B 109.5 . . ?
C37 C38 H38C 109.5 . . ?
H38A C38 H38C 109.5 . . ?
H38B C38 H38C 109.5 . . ?
C41 C39 H39A 109.5 . . ?
C41 C39 H39B 109.5 . . ?
H39A C39 H39B 109.5 . . ?
C41 C39 H39C 109.5 . . ?
H39A C39 H39C 109.5 . . ?
H39B C39 H39C 109.5 . . ?
C41 C40 H40A 109.5 . . ?
C41 C40 H40B 109.5 . . ?
H40A C40 H40B 109.5 . . ?
C41 C40 H40C 109.5 . . ?
H40A C40 H40C 109.5 . . ?
H40B C40 H40C 109.5 . . ?
N2 C41 C39 110.0(3) . . ?
N2 C41 C40 109.5(3) . . ?
C39 C41 C40 112.4(4) . . ?
N2 C41 H41 108.3 . . ?
C39 C41 H41 108.3 . . ?
C40 C41 H41 108.3 . . ?
C44 C42 H42A 109.5 . . ?
C44 C42 H42B 109.5 . . ?
H42A C42 H42B 109.5 . . ?
C44 C42 H42C 109.5 . . ?
H42A C42 H42C 109.5 . . ?
H42B C42 H42C 109.5 . . ?
C44 C43 H43A 109.5 . . ?
C44 C43 H43B 109.5 . . ?
H43A C43 H43B 109.5 . . ?
C44 C43 H43C 109.5 . . ?
H43A C43 H43C 109.5 . . ?
H43B C43 H43C 109.5 . . ?
N1 C44 C43 110.2(3) . . ?
N1 C44 C42 110.3(3) . . ?
C43 C44 C42 110.2(4) . . ?
N1 C44 H44 108.7 . . ?
C43 C44 H44 108.7 . . ?
C42 C44 H44 108.7 . . ?
N2 C45 N1 111.1(3) . . ?
N2 C45 C46 125.1(4) . . ?
N1 C45 C46 123.8(4) . . ?
N2 C45 Mo1 55.8(2) . . ?
N1 C45 Mo1 56.3(2) . . ?
C46 C45 Mo1 171.3(3) . . ?
C45 C46 H46A 109.5 . . ?
C45 C46 H46B 109.5 . . ?
H46A C46 H46B 109.5 . . ?
C45 C46 H46C 109.5 . . ?
H46A C46 H46C 109.5 . . ?
H46B C46 H46C 109.5 . . ?
C48 O5 C51 109.6(4) . . ?
O5 C48 C49 105.4(4) . . ?
O5 C48 H48A 110.7 . . ?
C49 C48 H48A 110.7 . . ?
O5 C48 H48B 110.7 . . ?
C49 C48 H48B 110.7 . . ?
H48A C48 H48B 108.8 . . ?
C48 C49 C50 101.9(4) . . ?
C48 C49 H49A 111.4 . . ?
C50 C49 H49A 111.4 . . ?
C48 C49 H49B 111.4 . . ?
C50 C49 H49B 111.4 . . ?
H49A C49 H49B 109.2 . . ?
C51 C50 C49 103.1(4) . . ?
C51 C50 H50A 111.1 . . ?
C49 C50 H50A 111.1 . . ?
C51 C50 H50B 111.1 . . ?
C49 C50 H50B 111.1 . . ?
H50A C50 H50B 109.1 . . ?
O5 C51 C50 107.8(4) . . ?
O5 C51 H51A 110.2 . . ?
C50 C51 H51A 110.2 . . ?
O5 C51 H51B 110.2 . . ?
C50 C51 H51B 110.2 . . ?
H51A C51 H51B 108.5 . . ?

loop_
_geom_bond_atom_site_label_1
_geom_bond_atom_site_label_2
_geom_bond_distance
_geom_bond_site_symmetry_2
_geom_bond_publ_flag
Mo1 O3 2.104(2) . ?
Mo1 O1 2.117(2) . ?
Mo1 Mo2 2.1308(4) . ?
Mo1 N2 2.156(3) . ?
Mo1 N1 2.165(3) . ?
Mo1 C45 2.600(4) . ?
Mo2 O2 2.096(2) . ?
Mo2 O4 2.105(2) . ?
Mo2 N3 2.159(3) . ?
Mo2 N4 2.161(3) . ?
Mo2 C37 2.589(4) . ?
O1 C15 1.272(4) . ?
O2 C15 1.276(4) . ?
O3 C30 1.284(4) . ?
O4 C30 1.276(4) . ?
N1 C45 1.340(5) . ?
N1 C44 1.466(5) . ?
N2 C45 1.316(5) . ?
N2 C41 1.473(5) . ?
N3 C37 1.320(5) . ?
N3 C36 1.453(5) . ?
N4 C37 1.330(5) . ?
N4 C33 1.484(5) . ?
C1 C3 1.341(7) . ?
C1 C2 1.415(6) . ?
C1 H1 0.95 . ?
C2 C4 1.360(6) . ?
C2 H2 0.95 . ?
C3 C5 1.420(6) . ?
C3 H3 0.95 . ?
C4 C6 1.425(6) . ?
C4 H4 0.95 . ?
C5 C7 1.382(6) . ?
C5 C6 1.442(5) . ?
C6 C8 1.421(5) . ?
C7 C9 1.396(6) . ?
C7 H7 0.95 . ?
C8 C10 1.414(5) . ?
C8 C15 1.500(5) . ?
C9 C11 1.428(6) . ?
C9 C10 1.438(5) . ?
C10 C12 1.423(6) . ?
C11 C13 1.350(6) . ?
C11 H11 0.95 . ?
C12 C14 1.366(6) . ?
C12 H12 0.95 . ?
C13 C14 1.410(6) . ?
C13 H13 0.95 . ?
C14 H14 0.95 . ?
C16 C18 1.339(6) . ?
C16 C17 1.407(6) . ?
C16 H16 0.95 . ?
C17 C19 1.366(5) . ?
C17 H17 0.95 . ?
C18 C20 1.421(5) . ?
C18 H18 0.95 . ?
C19 C21 1.423(5) . ?
C19 H19 0.95 . ?
C20 C22 1.400(5) . ?
C20 C21 1.433(5) . ?
C21 C23 1.412(5) . ?
C22 C24 1.387(6) . ?
C22 H22 0.95 . ?
C23 C25 1.418(5) . ?
C23 C30 1.490(5) . ?
C24 C25 1.431(5) . ?
C24 C26 1.431(6) . ?
C25 C27 1.420(5) . ?
C26 C28 1.354(6) . ?
C26 H26 0.95 . ?
C27 C29 1.367(5) . ?
C27 H27 0.95 . ?
C28 C29 1.416(6) . ?
C28 H28 0.95 . ?
C29 H29 0.95 . ?
C31 C33 1.524(6) . ?
C31 H31A 0.98 . ?
C31 H31B 0.98 . ?
C31 H31C 0.98 . ?
C32 C33 1.501(5) . ?
C32 H32A 0.98 . ?
C32 H32B 0.98 . ?
C32 H32C 0.98 . ?
C33 H33 1 . ?
C34 C36 1.522(5) . ?
C34 H34A 0.98 . ?
C34 H34B 0.98 . ?
C34 H34C 0.98 . ?
C35 C36 1.515(5) . ?
C35 H35A 0.98 . ?
C35 H35B 0.98 . ?
C35 H35C 0.98 . ?
C36 H36 1 . ?
C37 C38 1.521(5) . ?
C38 H38A 0.98 . ?
C38 H38B 0.98 . ?
C38 H38C 0.98 . ?
C39 C41 1.502(6) . ?
C39 H39A 0.98 . ?
C39 H39B 0.98 . ?
C39 H39C 0.98 . ?
C40 C41 1.546(6) . ?
C40 H40A 0.98 . ?
C40 H40B 0.98 . ?
C40 H40C 0.98 . ?
C41 H41 1 . ?
C42 C44 1.526(5) . ?
C42 H42A 0.98 . ?
C42 H42B 0.98 . ?
C42 H42C 0.98 . ?
C43 C44 1.509(6) . ?
C43 H43A 0.98 . ?
C43 H43B 0.98 . ?
C43 H43C 0.98 . ?
C44 H44 1 . ?
C45 C46 1.499(5) . ?
C46 H46A 0.98 . ?
C46 H46B 0.98 . ?
C46 H46C 0.98 . ?
O5 C48 1.407(6) . ?
O5 C51 1.410(6) . ?
C48 C49 1.505(6) . ?
C48 H48A 0.99 . ?
C48 H48B 0.99 . ?
C49 C50 1.523(6) . ?
C49 H49A 0.99 . ?
C49 H49B 0.99 . ?
C50 C51 1.509(6) . ?
C50 H50A 0.99 . ?
C50 H50B 0.99 . ?
C51 H51A 0.99 . ?
C51 H51B 0.99 . ?

loop_
_geom_torsion_atom_site_label_1
_geom_torsion_atom_site_label_2
_geom_torsion_atom_site_label_3
_geom_torsion_atom_site_label_4
_geom_torsion
_geom_torsion_site_symmetry_1
_geom_torsion_site_symmetry_2
_geom_torsion_site_symmetry_3
_geom_torsion_site_symmetry_4
_geom_torsion_publ_flag
O3 Mo1 Mo2 O2 -83.91(9) . . . . ?
O1 Mo1 Mo2 O2 1.67(9) . . . . ?
N2 Mo1 Mo2 O2 110.51(12) . . . . ?
N1 Mo1 Mo2 O2 177.41(11) . . . . ?
C45 Mo1 Mo2 O2 142.36(13) . . . . ?
O3 Mo1 Mo2 O4 2.48(9) . . . . ?
O1 Mo1 Mo2 O4 88.06(9) . . . . ?
N2 Mo1 Mo2 O4 -163.10(12) . . . . ?
N1 Mo1 Mo2 O4 -96.20(11) . . . . ?
C45 Mo1 Mo2 O4 -131.25(13) . . . . ?
O3 Mo1 Mo2 N3 110.06(11) . . . . ?
O1 Mo1 Mo2 N3 -164.36(11) . . . . ?
N2 Mo1 Mo2 N3 -55.52(13) . . . . ?
N1 Mo1 Mo2 N3 11.39(13) . . . . ?
C45 Mo1 Mo2 N3 -23.66(14) . . . . ?
O3 Mo1 Mo2 N4 177.83(11) . . . . ?
O1 Mo1 Mo2 N4 -96.59(11) . . . . ?
N2 Mo1 Mo2 N4 12.25(14) . . . . ?
N1 Mo1 Mo2 N4 79.16(13) . . . . ?
C45 Mo1 Mo2 N4 44.11(14) . . . . ?
O3 Mo1 Mo2 C37 142.82(13) . . . . ?
O1 Mo1 Mo2 C37 -131.61(13) . . . . ?
N2 Mo1 Mo2 C37 -22.76(15) . . . . ?
N1 Mo1 Mo2 C37 44.14(14) . . . . ?
C45 Mo1 Mo2 C37 9.09(16) . . . . ?
O3 Mo1 O1 C15 87.8(2) . . . . ?
Mo2 Mo1 O1 C15 -3.5(2) . . . . ?
N2 Mo1 O1 C15 -115.6(2) . . . . ?
N1 Mo1 O1 C15 -175.2(3) . . . . ?
C45 Mo1 O1 C15 -137.8(2) . . . . ?
O4 Mo2 O2 C15 -91.4(2) . . . . ?
Mo1 Mo2 O2 C15 -0.6(2) . . . . ?
N3 Mo2 O2 C15 149.7(3) . . . . ?
N4 Mo2 O2 C15 116.4(3) . . . . ?
C37 Mo2 O2 C15 129.8(2) . . . . ?
O1 Mo1 O3 C30 -90.7(3) . . . . ?
Mo2 Mo1 O3 C30 0.3(2) . . . . ?
N2 Mo1 O3 C30 148.5(3) . . . . ?
N1 Mo1 O3 C30 117.0(3) . . . . ?
C45 Mo1 O3 C30 131.0(3) . . . . ?
O2 Mo2 O4 C30 84.9(3) . . . . ?
Mo1 Mo2 O4 C30 -6.4(2) . . . . ?
N3 Mo2 O4 C30 -119.4(3) . . . . ?
N4 Mo2 O4 C30 -177.5(3) . . . . ?
C37 Mo2 O4 C30 -140.4(2) . . . . ?
O3 Mo1 N1 C45 157.6(2) . . . . ?
O1 Mo1 N1 C45 63.5(3) . . . . ?
Mo2 Mo1 N1 C45 -107.3(2) . . . . ?
N2 Mo1 N1 C45 -7.1(2) . . . . ?
O3 Mo1 N1 C44 17.5(3) . . . . ?
O1 Mo1 N1 C44 -76.6(4) . . . . ?
Mo2 Mo1 N1 C44 112.6(3) . . . . ?
N2 Mo1 N1 C44 -147.2(4) . . . . ?
C45 Mo1 N1 C44 -140.1(5) . . . . ?
O3 Mo1 N2 C45 -29.1(4) . . . . ?
O1 Mo1 N2 C45 -145.4(2) . . . . ?
Mo2 Mo1 N2 C45 116.6(2) . . . . ?
N1 Mo1 N2 C45 7.2(2) . . . . ?
O3 Mo1 N2 C41 147.4(4) . . . . ?
O1 Mo1 N2 C41 31.1(4) . . . . ?
Mo2 Mo1 N2 C41 -66.9(4) . . . . ?
N1 Mo1 N2 C41 -176.3(5) . . . . ?
C45 Mo1 N2 C41 176.5(6) . . . . ?
O2 Mo2 N3 C37 -33.1(4) . . . . ?
O4 Mo2 N3 C37 -147.8(2) . . . . ?
Mo1 Mo2 N3 C37 114.6(2) . . . . ?
N4 Mo2 N3 C37 5.3(2) . . . . ?
O2 Mo2 N3 C36 146.2(4) . . . . ?
O4 Mo2 N3 C36 31.5(4) . . . . ?
Mo1 Mo2 N3 C36 -66.1(4) . . . . ?
N4 Mo2 N3 C36 -175.4(5) . . . . ?
C37 Mo2 N3 C36 179.3(6) . . . . ?
O2 Mo2 N4 C37 158.3(2) . . . . ?
O4 Mo2 N4 C37 63.2(3) . . . . ?
Mo1 Mo2 N4 C37 -106.8(2) . . . . ?
N3 Mo2 N4 C37 -5.2(2) . . . . ?
O2 Mo2 N4 C33 17.6(3) . . . . ?
O4 Mo2 N4 C33 -77.5(4) . . . . ?
Mo1 Mo2 N4 C33 112.4(3) . . . . ?
N3 Mo2 N4 C33 -146.0(4) . . . . ?
C37 Mo2 N4 C33 -140.8(5) . . . . ?
C3 C1 C2 C4 -0.4(6) . . . . ?
C2 C1 C3 C5 0.7(7) . . . . ?
C1 C2 C4 C6 -0.3(6) . . . . ?
C1 C3 C5 C7 179.2(4) . . . . ?
C1 C3 C5 C6 -0.3(6) . . . . ?
C2 C4 C6 C8 -177.7(4) . . . . ?
C2 C4 C6 C5 0.6(6) . . . . ?
C7 C5 C6 C8 -1.4(5) . . . . ?
C3 C5 C6 C8 178.1(3) . . . . ?
C7 C5 C6 C4 -179.8(4) . . . . ?
C3 C5 C6 C4 -0.3(5) . . . . ?
C3 C5 C7 C9 -179.4(4) . . . . ?
C6 C5 C7 C9 0.1(6) . . . . ?
C4 C6 C8 C10 180.0(4) . . . . ?
C5 C6 C8 C10 1.7(5) . . . . ?
C4 C6 C8 C15 3.4(5) . . . . ?
C5 C6 C8 C15 -174.9(3) . . . . ?
C5 C7 C9 C11 -178.5(4) . . . . ?
C5 C7 C9 C10 0.9(6) . . . . ?
C6 C8 C10 C12 176.7(3) . . . . ?
C15 C8 C10 C12 -6.8(6) . . . . ?
C6 C8 C10 C9 -0.8(5) . . . . ?
C15 C8 C10 C9 175.8(3) . . . . ?
C7 C9 C10 C8 -0.5(5) . . . . ?
C11 C9 C10 C8 178.9(4) . . . . ?
C7 C9 C10 C12 -178.1(4) . . . . ?
C11 C9 C10 C12 1.3(5) . . . . ?
C7 C9 C11 C13 178.4(4) . . . . ?
C10 C9 C11 C13 -1.0(6) . . . . ?
C8 C10 C12 C14 -178.3(4) . . . . ?
C9 C10 C12 C14 -0.8(6) . . . . ?
C9 C11 C13 C14 0.2(7) . . . . ?
C10 C12 C14 C13 0.0(6) . . . . ?
C11 C13 C14 C12 0.3(7) . . . . ?
Mo1 O1 C15 O2 3.8(4) . . . . ?
Mo1 O1 C15 C8 -175.4(2) . . . . ?
Mo2 O2 C15 O1 -2.0(4) . . . . ?
Mo2 O2 C15 C8 177.2(2) . . . . ?
C10 C8 C15 O1 133.8(4) . . . . ?
C6 C8 C15 O1 -49.6(5) . . . . ?
C10 C8 C15 O2 -45.5(5) . . . . ?
C6 C8 C15 O2 131.1(4) . . . . ?
C18 C16 C17 C19 0.3(7) . . . . ?
C17 C16 C18 C20 0.5(7) . . . . ?
C16 C17 C19 C21 -0.4(6) . . . . ?
C16 C18 C20 C22 177.8(4) . . . . ?
C16 C18 C20 C21 -1.1(6) . . . . ?
C17 C19 C21 C23 -177.6(4) . . . . ?
C17 C19 C21 C20 -0.3(6) . . . . ?
C22 C20 C21 C23 -0.5(6) . . . . ?
C18 C20 C21 C23 178.4(4) . . . . ?
C22 C20 C21 C19 -177.9(4) . . . . ?
C18 C20 C21 C19 1.0(5) . . . . ?
C18 C20 C22 C24 -177.9(4) . . . . ?
C21 C20 C22 C24 1.0(6) . . . . ?
C19 C21 C23 C25 176.1(4) . . . . ?
C20 C21 C23 C25 -1.2(6) . . . . ?
C19 C21 C23 C30 -4.6(6) . . . . ?
C20 C21 C23 C30 178.2(3) . . . . ?
C20 C22 C24 C25 0.2(6) . . . . ?
C20 C22 C24 C26 -179.4(4) . . . . ?
C21 C23 C25 C27 -178.9(4) . . . . ?
C30 C23 C25 C27 1.8(6) . . . . ?
C21 C23 C25 C24 2.3(6) . . . . ?
C30 C23 C25 C24 -177.0(3) . . . . ?
C22 C24 C25 C23 -1.8(6) . . . . ?
C26 C24 C25 C23 177.8(4) . . . . ?
C22 C24 C25 C27 179.3(4) . . . . ?
C26 C24 C25 C27 -1.1(6) . . . . ?
C22 C24 C26 C28 -178.8(4) . . . . ?
C25 C24 C26 C28 1.6(6) . . . . ?
C23 C25 C27 C29 -178.1(4) . . . . ?
C24 C25 C27 C29 0.7(6) . . . . ?
C24 C26 C28 C29 -1.6(7) . . . . ?
C25 C27 C29 C28 -0.8(6) . . . . ?
C26 C28 C29 C27 1.2(7) . . . . ?
Mo2 O4 C30 O3 8.0(4) . . . . ?
Mo2 O4 C30 C23 -170.9(2) . . . . ?
Mo1 O3 C30 O4 -5.3(4) . . . . ?
Mo1 O3 C30 C23 173.6(2) . . . . ?
C21 C23 C30 O4 120.8(4) . . . . ?
C25 C23 C30 O4 -59.8(5) . . . . ?
C21 C23 C30 O3 -58.1(5) . . . . ?
C25 C23 C30 O3 121.3(4) . . . . ?
C37 N4 C33 C32 153.6(4) . . . . ?
Mo2 N4 C33 C32 -74.8(4) . . . . ?
C37 N4 C33 C31 -83.4(4) . . . . ?
Mo2 N4 C33 C31 48.3(5) . . . . ?
C37 N3 C36 C35 -82.9(5) . . . . ?
Mo2 N3 C36 C35 98.0(4) . . . . ?
C37 N3 C36 C34 154.7(4) . . . . ?
Mo2 N3 C36 C34 -24.4(6) . . . . ?
C36 N3 C37 N4 172.4(3) . . . . ?
Mo2 N3 C37 N4 -8.2(3) . . . . ?
C36 N3 C37 C38 -7.8(6) . . . . ?
Mo2 N3 C37 C38 171.7(3) . . . . ?
C36 N3 C37 Mo2 -179.5(4) . . . . ?
C33 N4 C37 N3 155.0(3) . . . . ?
Mo2 N4 C37 N3 8.1(3) . . . . ?
C33 N4 C37 C38 -24.9(6) . . . . ?
Mo2 N4 C37 C38 -171.7(3) . . . . ?
C33 N4 C37 Mo2 146.8(4) . . . . ?
O2 Mo2 C37 N3 162.4(2) . . . . ?
O4 Mo2 C37 N3 42.4(3) . . . . ?
Mo1 Mo2 C37 N3 -80.4(2) . . . . ?
N4 Mo2 C37 N3 -170.9(4) . . . . ?
O2 Mo2 C37 N4 -26.6(3) . . . . ?
O4 Mo2 C37 N4 -146.6(2) . . . . ?
Mo1 Mo2 C37 N4 90.5(2) . . . . ?
N3 Mo2 C37 N4 170.9(4) . . . . ?
C45 N2 C41 C39 152.7(4) . . . . ?
Mo1 N2 C41 C39 -23.2(6) . . . . ?
C45 N2 C41 C40 -83.4(5) . . . . ?
Mo1 N2 C41 C40 100.8(5) . . . . ?
C45 N1 C44 C43 157.6(4) . . . . ?
Mo1 N1 C44 C43 -71.4(4) . . . . ?
C45 N1 C44 C42 -80.6(5) . . . . ?
Mo1 N1 C44 C42 50.5(5) . . . . ?
C41 N2 C45 N1 171.5(3) . . . . ?
Mo1 N2 C45 N1 -11.0(3) . . . . ?
C41 N2 C45 C46 -8.0(6) . . . . ?
Mo1 N2 C45 C46 169.5(3) . . . . ?
C41 N2 C45 Mo1 -177.5(4) . . . . ?
C44 N1 C45 N2 157.4(3) . . . . ?
Mo1 N1 C45 N2 10.9(3) . . . . ?
C44 N1 C45 C46 -23.1(6) . . . . ?
Mo1 N1 C45 C46 -169.6(3) . . . . ?
C44 N1 C45 Mo1 146.5(4) . . . . ?
O3 Mo1 C45 N2 164.7(2) . . . . ?
O1 Mo1 C45 N2 45.7(3) . . . . ?
Mo2 Mo1 C45 N2 -77.7(2) . . . . ?
N1 Mo1 C45 N2 -167.6(4) . . . . ?
O3 Mo1 C45 N1 -27.7(3) . . . . ?
O1 Mo1 C45 N1 -146.7(2) . . . . ?
Mo2 Mo1 C45 N1 89.9(2) . . . . ?
N2 Mo1 C45 N1 167.6(4) . . . . ?
C51 O5 C48 C49 27.3(6) . . . . ?
O5 C48 C49 C50 -35.0(5) . . . . ?
C48 C49 C50 C51 29.4(5) . . . . ?
C48 O5 C51 C50 -7.7(6) . . . . ?
C49 C50 C51 O5 -14.6(5) . . . . ?
